data_7027236
loop_
_publ_author_name
'Curtis, David'
'Lesley, M. J. Gerald'
'Norman, Nicholas C.'
'Orpen, A. Guy'
'Starbuck, Jonathan'

_publ_section_title
;
 Phosphine exchange reactions involving cis-[Pt(PPh3)2(Bcat)2]
 (cat&#x2005;=&#x2005;1,2-O2C6H4) and the oxidative addition of
 1,2-B2Cl2(NMe2)2 to Pt0
;
_journal_issue 10
_journal_name_full 'Journal of the Chemical Society, Dalton Transactions'
_journal_page_first 1687
_journal_paper_doi 10.1039/a810006c
_journal_year 1999
_chemical_formula_sum 'C81 H69 B2 Cl2 O4 P5 Pt2'
_chemical_formula_weight 1743.91
_chemical_name_systematic
; 
 ? 
;
_space_group_IT_number 15
_symmetry_cell_setting monoclinic
_symmetry_space_group_name_Hall '-C 2yc'
_symmetry_space_group_name_H-M 'C 1 2/c 1'
_atom_sites_solution_hydrogens geom
_atom_sites_solution_primary direct
_atom_sites_solution_secondary difmap
_audit_creation_method SHELXL
_cell_angle_alpha 90.00
_cell_angle_beta 96.442(14)
_cell_angle_gamma 90.00
_cell_formula_units_Z 8
_cell_length_a 47.493(13)
_cell_length_b 12.601(3)
_cell_length_c 24.635(7)
_cell_measurement_reflns_used 76
_cell_measurement_temperature 173(2)
_cell_volume 14650(7)
_computing_cell_refinement 'SAINT (Siemens, 1995b)'
_computing_data_collection 'SMART (Siemens, 1995b)'
_computing_data_reduction 'SAINT (Siemens, 1995b)'
_computing_molecular_graphics 'SHELXTL (Siemens, 1995a)'
_computing_publication_material 'SHELXTL (Siemens, 1995a)'
_computing_structure_refinement 'SHELXTL (Siemens, 1995a)'
_computing_structure_solution 'SHELXTL (Siemens, 1995a)'
_diffrn_ambient_temperature 173(2)
_diffrn_measurement_device 'Siemens SMART CCD diffractometer'
_diffrn_measurement_method '\w rotation with narrow frames'
_diffrn_radiation_monochromator graphite
_diffrn_radiation_source 'fine-focus sealed tube'
_diffrn_radiation_type MoK\a
_diffrn_radiation_wavelength 0.71073
_diffrn_reflns_av_R_equivalents 0.1854
_diffrn_reflns_av_sigmaI/netI 0.2351
_diffrn_reflns_limit_h_max 61
_diffrn_reflns_limit_h_min -61
_diffrn_reflns_limit_k_max 13
_diffrn_reflns_limit_k_min -16
_diffrn_reflns_limit_l_max 30
_diffrn_reflns_limit_l_min -32
_diffrn_reflns_number 33762
_diffrn_reflns_theta_max 24.00
_diffrn_reflns_theta_min 1.66
_exptl_absorpt_coefficient_mu 4.047
_exptl_absorpt_correction_T_max 0.862085
_exptl_absorpt_correction_T_min 0.607799
_exptl_absorpt_correction_type empirical
_exptl_crystal_colour orange
_exptl_crystal_density_diffrn 1.579
_exptl_crystal_description block
_exptl_crystal_F_000 6880
_exptl_crystal_size_max 0.2
_exptl_crystal_size_mid 0.1
_exptl_crystal_size_min 0.05
_refine_diff_density_max 1.300
_refine_diff_density_min -1.068
_refine_diff_density_rms 0.207
_refine_ls_extinction_method none
_refine_ls_goodness_of_fit_all 1.003
_refine_ls_goodness_of_fit_obs 1.189
_refine_ls_hydrogen_treatment 'see text'
_refine_ls_matrix_type full
_refine_ls_number_parameters 901
_refine_ls_number_reflns 11375
_refine_ls_number_restraints 40
_refine_ls_restrained_S_all 1.017
_refine_ls_restrained_S_obs 1.186
_refine_ls_R_factor_all 0.2074
_refine_ls_R_factor_obs 0.0823
_refine_ls_shift/esd_max 0.088
_refine_ls_shift/esd_mean 0.007
_refine_ls_structure_factor_coef Fsqd
_refine_ls_weighting_details 'w=1/[\s^2^(Fo^2^)+(0.0533P)^2^+0.0000P] where P=(Fo^2^+2Fc^2^)/3'
_refine_ls_weighting_scheme calc
_refine_ls_wR_factor_all 0.1812
_refine_ls_wR_factor_obs 0.1354
_reflns_number_observed 5148
_reflns_number_total 11470
_reflns_observed_criterion >2sigma(I)
_cod_data_source_file 810006csup1.cif
_cod_data_source_block 6
_cod_depositor_comments
;
The following automatic conversions were performed:

'_symmetry_cell_setting' value 'Monoclinic' changed to 'monoclinic'
according to /home/saulius/struct/CIF-dictionaries/cif_core.dic
dictionary named 'cif_core.dic' version 2.4.2 from 2011-04-26.

Automatic conversion script
Id: cif_fix_values 1891 2012-01-12 08:04:46Z andrius 

The following automatic conversions were performed:

'_refine_ls_weighting_scheme' value 'calc
w=1/[\s^2^(Fo^2^)+(0.0533P)^2^+0.0000P] where P=(Fo^2^+2Fc^2^)/3' was
changed to 'calc'. New tag '_refine_ls_weighting_details' was
created. The value of the new tag was set to
'w=1/[\s^2^(Fo^2^)+(0.0533P)^2^+0.0000P] where P=(Fo^2^+2Fc^2^)/3'.

Automatic conversion script
Id: cif_fix_values 3143 2015-03-26 13:38:13Z robertas 
;
_cod_original_cell_volume 14650.7(65)
_cod_original_sg_symbol_H-M C2/c
_cod_database_code 7027236

loop_
_symmetry_equiv_pos_as_xyz
'x, y, z'
'-x, y, -z+1/2'
'x+1/2, y+1/2, z'
'-x+1/2, y+1/2, -z+1/2'
'-x, -y, -z'
'x, -y, z-1/2'
'-x+1/2, -y+1/2, -z'
'x+1/2, -y+1/2, z-1/2'

loop_
_atom_site_aniso_label
_atom_site_aniso_U_11
_atom_site_aniso_U_22
_atom_site_aniso_U_33
_atom_site_aniso_U_23
_atom_site_aniso_U_13
_atom_site_aniso_U_12
Pt1 0.0249(4) 0.0311(5) 0.0280(5) -0.0015(4) 0.0010(4) 0.0003(4)
Pt2 0.0291(5) 0.0329(5) 0.0283(5) 0.0003(4) -0.0014(4) -0.0013(4)
B1 0.018(12) 0.055(19) 0.039(16) -0.007(13) -0.006(11) 0.015(13)
B2 0.026(13) 0.041(16) 0.029(15) -0.010(12) -0.008(11) -0.002(12)
O1 0.019(7) 0.043(9) 0.038(9) 0.000(7) 0.002(6) 0.009(7)
O2 0.046(8) 0.029(9) 0.032(8) -0.002(6) 0.013(7) 0.005(7)
O3 0.075(10) 0.056(11) 0.026(9) 0.005(8) -0.005(8) -0.017(9)
O4 0.063(11) 0.042(10) 0.070(13) 0.009(9) -0.013(9) 0.012(9)
P1 0.040(3) 0.038(4) 0.029(3) 0.004(3) 0.001(3) 0.000(3)
P2 0.028(3) 0.037(3) 0.038(4) -0.004(3) -0.002(2) 0.002(3)
P3 0.026(3) 0.040(4) 0.037(3) 0.001(3) 0.000(2) 0.000(3)
P4 0.032(3) 0.035(3) 0.035(3) -0.002(3) 0.006(2) -0.004(3)
P5 0.030(3) 0.031(3) 0.027(3) 0.001(2) 0.002(2) 0.005(2)
C1 0.062(16) 0.059(17) 0.026(13) -0.003(12) 0.022(12) 0.026(14)
C2 0.100(21) 0.039(16) 0.064(18) -0.005(13) 0.045(16) 0.005(15)
C3 0.108(22) 0.051(18) 0.141(29) -0.052(18) 0.074(21) -0.019(17)
C4 0.107(13) 0.094(13) 0.099(13) -0.018(9) 0.033(9) 0.012(9)
C5 0.068(17) 0.058(18) 0.076(20) -0.016(15) 0.018(15) -0.003(15)
C6 0.040(13) 0.037(14) 0.051(15) -0.007(12) 0.027(12) 0.025(11)
C7 0.088(19) 0.042(15) 0.036(15) 0.011(13) -0.026(14) -0.015(16)
C8 0.164(30) 0.041(17) 0.035(17) -0.002(13) 0.011(18) -0.022(18)
C9 0.251(52) 0.136(35) 0.028(21) -0.029(21) -0.043(25) -0.050(34)
C10 0.228(42) 0.123(32) 0.037(21) 0.048(19) -0.075(25) -0.118(31)
C11 0.085(20) 0.076(20) 0.085(22) 0.005(17) -0.063(17) 0.025(16)
C12 0.078(18) 0.020(14) 0.076(20) 0.003(13) -0.049(16) 0.018(13)
C13 0.050(14) 0.018(12) 0.039(14) 0.002(10) 0.004(11) -0.011(11)
C14 0.050(14) 0.081(18) 0.025(13) 0.002(12) 0.018(11) -0.024(14)
C15 0.050(15) 0.096(22) 0.021(14) 0.025(14) 0.003(12) -0.005(15)
C16 0.045(15) 0.081(21) 0.046(16) 0.019(15) 0.017(12) 0.015(15)
C17 0.097(19) 0.058(17) 0.027(14) -0.016(11) 0.026(14) -0.018(15)
C18 0.074(16) 0.043(15) 0.051(16) 0.028(14) 0.019(13) 0.007(15)
C19 0.059(15) 0.033(14) 0.025(14) 0.006(10) 0.006(11) -0.003(12)
C20 0.091(21) 0.136(28) 0.049(19) 0.033(19) 0.008(16) 0.052(20)
C21 0.111(24) 0.094(24) 0.037(17) 0.024(16) 0.000(16) -0.007(20)
C22 0.106(24) 0.037(18) 0.122(29) 0.032(19) 0.003(21) -0.004(17)
C23 0.102(21) 0.095(23) 0.049(18) 0.030(18) -0.009(16) 0.012(19)
C24 0.122(24) 0.047(17) 0.047(17) 0.018(14) -0.027(16) 0.008(17)
C25 0.038(13) 0.057(16) 0.054(16) 0.021(12) 0.000(12) -0.006(12)
C26 0.045(14) 0.057(16) 0.026(13) 0.005(11) 0.007(11) 0.002(13)
C27 0.024(12) 0.060(17) 0.084(19) -0.019(14) -0.017(12) 0.023(12)
C28 0.053(10) 0.065(10) 0.058(10) -0.007(8) -0.015(8) -0.005(8)
C29 0.092(22) 0.057(20) 0.150(29) -0.032(18) -0.076(20) 0.030(17)
C30 0.064(16) 0.035(16) 0.108(22) -0.020(14) -0.053(16) 0.012(14)
C31 0.052(14) 0.029(14) 0.057(16) 0.001(11) -0.029(12) 0.005(12)
C32 0.027(11) 0.017(11) 0.049(15) -0.018(10) -0.012(10) 0.002(10)
C33 0.056(15) 0.027(13) 0.055(16) -0.020(12) 0.009(13) 0.008(11)
C34 0.063(15) 0.041(14) 0.025(13) -0.017(11) 0.013(11) 0.004(12)
C35 0.031(12) 0.037(14) 0.077(19) 0.006(12) -0.028(12) -0.012(11)
C36 0.050(14) 0.049(15) 0.043(15) 0.008(12) 0.030(13) 0.012(12)
C37 0.057(15) 0.029(13) 0.035(14) -0.007(10) -0.005(12) 0.011(12)
C38 0.035(12) 0.053(15) 0.032(14) -0.006(11) -0.011(11) 0.003(11)
C39 0.043(14) 0.082(20) 0.070(19) -0.010(17) -0.020(13) 0.015(15)
C40 0.042(15) 0.093(22) 0.078(21) -0.018(16) -0.002(15) 0.012(15)
C41 0.039(15) 0.049(17) 0.121(27) -0.027(17) -0.013(17) 0.015(13)
C42 0.055(17) 0.061(20) 0.127(28) -0.035(18) -0.022(17) 0.007(15)
C43 0.041(14) 0.058(18) 0.084(21) 0.010(14) 0.000(14) 0.029(13)
C44 0.037(13) 0.044(14) 0.027(13) -0.002(11) -0.006(10) 0.014(11)
C45 0.049(15) 0.032(14) 0.097(21) -0.031(14) 0.009(14) -0.016(13)
C46 0.022(13) 0.089(22) 0.090(23) -0.003(18) 0.009(14) -0.003(14)
C47 0.056(16) 0.045(17) 0.085(22) -0.029(15) -0.027(16) -0.018(14)
C48 0.085(20) 0.043(16) 0.065(18) -0.032(14) -0.012(15) 0.029(15)
C49 0.037(12) 0.039(14) 0.023(12) 0.006(10) -0.001(10) -0.002(11)
C50 0.065(15) 0.020(12) 0.044(14) 0.007(10) 0.027(12) 0.003(11)
C51 0.022(12) 0.049(17) 0.087(21) 0.038(15) 0.015(13) 0.017(12)
C52 0.095(20) 0.047(17) 0.044(16) 0.001(13) 0.019(14) -0.016(15)
C53 0.094(22) 0.076(21) 0.080(23) 0.059(19) 0.003(18) -0.031(18)
C54 0.186(38) 0.063(23) 0.107(30) 0.056(22) -0.055(27) -0.036(24)
C55 0.081(20) 0.102(25) 0.059(20) 0.021(18) -0.019(16) 0.017(20)
C56 0.071(18) 0.057(18) 0.074(21) 0.020(16) -0.018(16) 0.027(15)
C57 0.056(14) 0.022(13) 0.033(13) 0.005(10) 0.002(11) -0.005(11)
C58 0.017(11) 0.057(16) 0.064(17) -0.027(13) 0.011(11) -0.012(11)
C59 0.086(20) 0.073(20) 0.065(19) -0.007(15) 0.041(16) 0.020(16)
C60 0.040(15) 0.133(27) 0.045(17) -0.033(18) 0.031(12) 0.008(18)
C61 0.043(15) 0.111(26) 0.089(22) -0.037(19) 0.031(14) -0.011(17)
C62 0.039(13) 0.080(18) 0.060(16) 0.010(16) 0.018(12) 0.015(15)
C63 0.036(12) 0.034(13) 0.037(14) 0.004(11) -0.001(10) -0.008(10)
C64 0.214(32) 0.045(16) 0.005(12) -0.003(11) -0.022(16) 0.033(19)
C65 0.142(28) 0.088(24) 0.059(21) 0.037(19) -0.026(19) 0.005(23)
C66 0.201(36) 0.050(19) 0.034(17) 0.015(16) 0.020(20) -0.039(23)
C67 0.110(22) 0.051(18) 0.053(19) -0.024(15) 0.026(17) 0.005(16)
C68 0.078(17) 0.039(15) 0.037(15) -0.025(12) -0.014(13) 0.026(13)
C69 0.026(10) 0.015(10) 0.023(11) -0.008(8) 0.013(9) -0.014(9)
C70 0.024(11) 0.026(12) 0.025(12) -0.005(9) 0.006(9) 0.001(9)
C71 0.024(12) 0.075(19) 0.059(17) 0.032(14) 0.017(11) 0.021(13)
C72 0.068(17) 0.030(15) 0.062(18) 0.012(12) 0.009(14) 0.018(13)
C73 0.069(18) 0.062(18) 0.028(14) 0.010(12) -0.007(13) -0.017(15)
C74 0.040(13) 0.055(16) 0.034(14) 0.004(12) 0.011(11) 0.000(13)
C75 0.047(13) 0.045(15) 0.031(13) 0.009(11) -0.015(11) -0.009(11)
C76 0.035(12) 0.057(15) 0.031(14) 0.015(11) 0.012(10) 0.008(11)
C77 0.041(14) 0.059(17) 0.055(17) 0.015(13) 0.032(13) 0.012(12)
C78 0.045(14) 0.048(15) 0.034(14) -0.008(11) 0.014(11) -0.014(12)
C79 0.036(13) 0.040(14) 0.034(14) 0.004(11) -0.011(11) 0.007(11)
C80 0.030(11) 0.046(13) 0.010(11) 0.015(9) 0.007(9) 0.009(10)
C81 0.080(19) 0.090(19) 0.087(19) 0.003(10) 0.009(10) 0.006(10)
Cl1 0.214(23) 0.273(29) 0.171(22) 0.122(21) 0.133(19) 0.078(21)
Cl2 0.231(43) 0.037(18) 0.048(19) -0.024(16) 0.011(24) 0.005(24)
Cl2' 0.135(25) 0.141(27) 0.048(17) -0.015(16) -0.025(17) -0.067(21)
C82 0.162(54) 0.079(42) 0.029(30) -0.033(29) -0.014(32) 0.009(40)
Cl3 0.159(17) 0.109(15) 0.143(18) -0.021(13) 0.058(14) 0.044(13)
Cl4 0.072(9) 0.094(12) 0.077(11) -0.009(9) -0.014(8) 0.011(9)

loop_
_atom_site_label
_atom_site_type_symbol
_atom_site_fract_x
_atom_site_fract_y
_atom_site_fract_z
_atom_site_U_iso_or_equiv
_atom_site_thermal_displace_type
_atom_site_occupancy
_atom_site_calc_flag
_atom_site_refinement_flags
_atom_site_disorder_group
Pt1 Pt 0.14235(2) 0.78733(6) 0.14120(3) 0.0281(2) Uani 1 d . .
Pt2 Pt 0.11177(2) 0.80242(7) 0.03883(3) 0.0305(2) Uani 1 d . .
B1 B 0.1477(4) 0.6734(21) 0.0801(10) 0.038(7) Uani 1 d . .
B2 B 0.0882(5) 0.8258(18) -0.0346(9) 0.033(6) Uani 1 d . .
O1 O 0.1344(2) 0.5719(10) 0.0744(5) 0.034(3) Uani 1 d . .
O2 O 0.1721(3) 0.6685(9) 0.0523(5) 0.035(3) Uani 1 d . .
O3 O 0.0953(3) 0.7768(11) -0.0853(5) 0.053(4) Uani 1 d . .
O4 O 0.0637(3) 0.8814(11) -0.0475(6) 0.060(4) Uani 1 d . .
P1 P 0.14173(11) 0.9312(4) 0.0142(2) 0.0358(14) Uani 1 d . .
P2 P 0.14290(11) 0.9702(4) 0.1354(2) 0.0347(13) Uani 1 d . .
P3 P 0.07660(10) 0.6921(5) 0.0630(2) 0.0345(14) Uani 1 d . .
P4 P 0.10742(10) 0.6977(4) 0.1826(2) 0.0334(13) Uani 1 d . .
P5 P 0.18613(10) 0.7484(4) 0.1861(2) 0.0293(13) Uani 1 d . .
C1 C 0.1500(5) 0.5099(19) 0.0427(8) 0.048(6) Uani 1 d . .
C2 C 0.1441(5) 0.4045(18) 0.0254(9) 0.065(7) Uani 1 d . .
H2 H 0.1281(5) 0.3660(18) 0.0347(9) 0.078 Uiso 1 calc R .
C3 C 0.1637(6) 0.3623(20) -0.0067(12) 0.095(11) Uani 1 d . .
H3A H 0.1610(6) 0.2922(20) -0.0204(12) 0.114 Uiso 1 calc R .
C4 C 0.1864(6) 0.4181(24) -0.0188(12) 0.098(10) Uani 1 d U .
H4A H 0.1995(6) 0.3843(24) -0.0394(12) 0.118 Uiso 1 calc R .
C5 C 0.1917(5) 0.5276(19) -0.0017(10) 0.067(7) Uani 1 d . .
H5 H 0.2072(5) 0.5675(19) -0.0121(10) 0.080 Uiso 1 calc R .
C6 C 0.1726(4) 0.5684(17) 0.0304(9) 0.041(6) Uani 1 d . .
C7 C 0.0728(5) 0.7974(18) -0.1237(8) 0.058(7) Uani 1 d D .
C8 C 0.0676(6) 0.7678(18) -0.1779(8) 0.080(9) Uani 1 d D .
H8 H 0.0813(6) 0.7262(18) -0.1933(8) 0.096 Uiso 1 calc R .
C9 C 0.0432(6) 0.7958(29) -0.2107(13) 0.143(19) Uani 1 d D .
H9A H 0.0394(6) 0.7782(29) -0.2483(13) 0.171 Uiso 1 calc R .
C10 C 0.0251(7) 0.8529(24) -0.1817(9) 0.136(18) Uani 1 d D .
H10A H 0.0071(7) 0.8665(24) -0.2015(9) 0.163 Uiso 1 calc R .
C11 C 0.0280(5) 0.8941(20) -0.1293(10) 0.087(10) Uani 1 d D .
H11 H 0.0143(5) 0.9367(20) -0.1143(10) 0.105 Uiso 1 calc R .
C12 C 0.0541(4) 0.8641(16) -0.1013(10) 0.062(8) Uani 1 d D .
C13 C 0.1710(4) 0.8883(15) -0.0219(8) 0.036(5) Uani 1 d . .
C14 C 0.1937(4) 0.9562(19) -0.0244(8) 0.051(6) Uani 1 d . .
H14A H 0.1946(4) 1.0230(19) -0.0064(8) 0.061 Uiso 1 calc R .
C15 C 0.2161(5) 0.9219(22) -0.0552(8) 0.056(7) Uani 1 d . .
H15A H 0.2319(5) 0.9666(22) -0.0579(8) 0.067 Uiso 1 calc R .
C16 C 0.2145(5) 0.8269(22) -0.0801(9) 0.056(7) Uani 1 d . .
H16A H 0.2299(5) 0.8045(22) -0.0990(9) 0.068 Uiso 1 calc R .
C17 C 0.1913(5) 0.7606(18) -0.0790(8) 0.059(7) Uani 1 d . .
H17A H 0.1902(5) 0.6947(18) -0.0979(8) 0.071 Uiso 1 calc R .
C18 C 0.1699(5) 0.7941(18) -0.0493(9) 0.055(6) Uani 1 d . .
H18A H 0.1538(5) 0.7498(18) -0.0479(9) 0.066 Uiso 1 calc R .
C19 C 0.1252(4) 1.0306(17) -0.0322(8) 0.039(6) Uani 1 d . .
C20 C 0.1249(5) 1.0230(23) -0.0857(11) 0.092(10) Uani 1 d . .
H20A H 0.1352(5) 0.9663(23) -0.0996(11) 0.111 Uiso 1 calc R .
C21 C 0.1102(6) 1.0951(24) -0.1243(10) 0.081(9) Uani 1 d . .
H21A H 0.1088(6) 1.0846(24) -0.1626(10) 0.098 Uiso 1 calc R .
C22 C 0.0976(6) 1.1842(21) -0.0997(14) 0.089(10) Uani 1 d . .
H22A H 0.0908(6) 1.2417(21) -0.1225(14) 0.107 Uiso 1 calc R .
C23 C 0.0950(6) 1.1897(23) -0.0457(11) 0.083(9) Uani 1 d . .
H23A H 0.0837(6) 1.2421(23) -0.0310(11) 0.100 Uiso 1 calc R .
C24 C 0.1099(6) 1.1143(19) -0.0131(10) 0.075(8) Uani 1 d . .
H24A H 0.1097(6) 1.1202(19) 0.0253(10) 0.090 Uiso 1 calc R .
C25 C 0.1586(4) 1.0093(17) 0.0729(8) 0.050(6) Uani 1 d . .
H25A H 0.1793(4) 0.9957(17) 0.0777(8) 0.060 Uiso 1 calc R .
H25B H 0.1556(4) 1.0860(17) 0.0658(8) 0.060 Uiso 1 calc R .
C26 C 0.1108(4) 1.0524(18) 0.1258(8) 0.042(6) Uani 1 d . .
C27 C 0.0850(4) 1.0086(18) 0.1091(9) 0.058(7) Uani 1 d . .
H27A H 0.0838(4) 0.9336(18) 0.1057(9) 0.069 Uiso 1 calc R .
C28 C 0.0601(5) 1.0679(19) 0.0965(9) 0.060(7) Uani 1 d U .
H28A H 0.0424(5) 1.0347(19) 0.0856(9) 0.072 Uiso 1 calc R .
C29 C 0.0627(6) 1.1780(21) 0.1007(12) 0.106(12) Uani 1 d . .
H29A H 0.0464(6) 1.2208(21) 0.0910(12) 0.128 Uiso 1 calc R .
C30 C 0.0877(5) 1.2263(18) 0.1184(10) 0.074(9) Uani 1 d . .
H30A H 0.0888(5) 1.3013(18) 0.1215(10) 0.089 Uiso 1 calc R .
C31 C 0.1112(5) 1.1649(16) 0.1314(8) 0.049(6) Uani 1 d . .
H31A H 0.1285(5) 1.1985(16) 0.1448(8) 0.059 Uiso 1 calc R .
C32 C 0.1640(4) 1.0520(14) 0.1888(8) 0.032(5) Uani 1 d . .
C33 C 0.1531(5) 1.0841(15) 0.2355(9) 0.046(6) Uani 1 d . .
H33A H 0.1341(5) 1.0643(15) 0.2394(9) 0.055 Uiso 1 calc R .
C34 C 0.1670(4) 1.1414(15) 0.2760(8) 0.042(6) Uani 1 d . .
H34A H 0.1584(4) 1.1626(15) 0.3072(8) 0.051 Uiso 1 calc R .
C35 C 0.1949(4) 1.1677(16) 0.2695(10) 0.051(7) Uani 1 d . .
H35A H 0.2058(4) 1.2076(16) 0.2972(10) 0.061 Uiso 1 calc R .
C36 C 0.2070(4) 1.1381(16) 0.2250(9) 0.045(6) Uani 1 d . .
H36A H 0.2263(4) 1.1537(16) 0.2224(9) 0.055 Uiso 1 calc R .
C37 C 0.1911(4) 1.0846(15) 0.1825(8) 0.041(6) Uani 1 d . .
H37A H 0.1989(4) 1.0707(15) 0.1494(8) 0.049 Uiso 1 calc R .
C38 C 0.0423(4) 0.7564(16) 0.0626(9) 0.041(6) Uani 1 d . .
C39 C 0.0333(4) 0.7963(20) 0.1070(10) 0.067(7) Uani 1 d . .
H39A H 0.0452(4) 0.7901(20) 0.1405(10) 0.080 Uiso 1 calc R .
C40 C 0.0069(5) 0.8478(20) 0.1074(11) 0.072(8) Uani 1 d . .
H40A H 0.0010(5) 0.8746(20) 0.1404(11) 0.086 Uiso 1 calc R .
C41 C -0.0097(5) 0.8578(18) 0.0593(13) 0.071(9) Uani 1 d . .
H41A H -0.0275(5) 0.8924(18) 0.0583(13) 0.085 Uiso 1 calc R .
C42 C -0.0012(5) 0.8188(20) 0.0128(13) 0.084(9) Uani 1 d . .
H42A H -0.0129(5) 0.8252(20) -0.0210(13) 0.100 Uiso 1 calc R .
C43 C 0.0249(4) 0.7694(17) 0.0151(10) 0.061(7) Uani 1 d . .
H43A H 0.0310(4) 0.7433(17) -0.0178(10) 0.074 Uiso 1 calc R .
C44 C 0.0675(4) 0.5787(16) 0.0177(8) 0.037(5) Uani 1 d . .
C45 C 0.0446(4) 0.5187(17) 0.0279(10) 0.059(7) Uani 1 d . .
H45A H 0.0350(4) 0.5326(17) 0.0589(10) 0.071 Uiso 1 calc R .
C46 C 0.0359(4) 0.4375(21) -0.0080(11) 0.067(8) Uani 1 d . .
H46A H 0.0196(4) 0.3969(21) -0.0025(11) 0.080 Uiso 1 calc R .
C47 C 0.0506(5) 0.4153(18) -0.0511(11) 0.065(8) Uani 1 d . .
H47A H 0.0442(5) 0.3582(18) -0.0746(11) 0.078 Uiso 1 calc R .
C48 C 0.0745(5) 0.4722(18) -0.0628(10) 0.066(8) Uani 1 d . .
H48 H 0.0845(5) 0.4564(18) -0.0931(10) 0.079 Uiso 1 calc R .
C49 C 0.0825(4) 0.5549(15) -0.0255(8) 0.034(5) Uani 1 d . .
H49A H 0.0989(4) 0.5957(15) -0.0304(8) 0.040 Uiso 1 calc R .
C50 C 0.0833(4) 0.6259(15) 0.1296(8) 0.041(6) Uani 1 d . .
H50A H 0.0914(4) 0.5551(15) 0.1240(8) 0.050 Uiso 1 calc R .
H50B H 0.0649(4) 0.6149(15) 0.1441(8) 0.050 Uiso 1 calc R .
C51 C 0.1168(4) 0.5890(19) 0.2315(11) 0.052(7) Uani 1 d . .
C52 C 0.1160(5) 0.4806(19) 0.2192(9) 0.061(7) Uani 1 d . .
H52A H 0.1096(5) 0.4583(19) 0.1831(9) 0.073 Uiso 1 calc R .
C53 C 0.1246(6) 0.4043(22) 0.2590(12) 0.084(10) Uani 1 d . .
H53A H 0.1219(6) 0.3311(22) 0.2508(12) 0.101 Uiso 1 calc R .
C54 C 0.1359(8) 0.4326(25) 0.3063(14) 0.124(15) Uani 1 d . .
H54A H 0.1428(8) 0.3795(25) 0.3317(14) 0.149 Uiso 1 calc R .
C55 C 0.1383(5) 0.5396(25) 0.3220(11) 0.083(9) Uani 1 d . .
H55 H 0.1469(5) 0.5604(25) 0.3571(11) 0.099 Uiso 1 calc R .
C56 C 0.1277(5) 0.6120(20) 0.2839(11) 0.069(8) Uani 1 d . .
H56A H 0.1278(5) 0.6844(20) 0.2947(11) 0.083 Uiso 1 calc R .
C57 C 0.0819(4) 0.7670(15) 0.2229(8) 0.037(5) Uani 1 d . .
C58 C 0.0842(4) 0.8746(18) 0.2261(9) 0.046(6) Uani 1 d . .
H58A H 0.0993(4) 0.9096(18) 0.2112(9) 0.055 Uiso 1 calc R .
C59 C 0.0645(5) 0.9336(20) 0.2510(10) 0.072(8) Uani 1 d . .
H59A H 0.0656(5) 1.0088(20) 0.2526(10) 0.087 Uiso 1 calc R .
C60 C 0.0427(5) 0.8775(25) 0.2739(9) 0.071(9) Uani 1 d . .
H60A H 0.0293(5) 0.9158(25) 0.2922(9) 0.085 Uiso 1 calc R .
C61 C 0.0406(5) 0.7667(24) 0.2700(11) 0.079(9) Uani 1 d . .
H61A H 0.0254(5) 0.7309(24) 0.2841(11) 0.095 Uiso 1 calc R .
C62 C 0.0602(4) 0.7106(21) 0.2461(9) 0.059(7) Uani 1 d . .
H62A H 0.0595(4) 0.6352(21) 0.2448(9) 0.070 Uiso 1 calc R .
C63 C 0.1918(4) 0.7617(15) 0.2613(8) 0.036(5) Uani 1 d . .
C64 C 0.2092(6) 0.6917(19) 0.2929(8) 0.091(11) Uani 1 d . .
H64A H 0.2178(6) 0.6326(19) 0.2773(8) 0.109 Uiso 1 calc R .
C65 C 0.2135(6) 0.7130(25) 0.3498(11) 0.099(10) Uani 1 d . .
H65A H 0.2269(6) 0.6724(25) 0.3726(11) 0.119 Uiso 1 calc R .
C66 C 0.1980(7) 0.7948(23) 0.3727(11) 0.094(11) Uani 1 d . .
H66A H 0.1984(7) 0.8011(23) 0.4112(11) 0.113 Uiso 1 calc R .
C67 C 0.1827(5) 0.8633(20) 0.3392(10) 0.070(8) Uani 1 d . .
H67A H 0.1745(5) 0.9247(20) 0.3534(10) 0.084 Uiso 1 calc R .
C68 C 0.1792(5) 0.8432(16) 0.2853(9) 0.053(7) Uani 1 d . .
H68A H 0.1672(5) 0.8890(16) 0.2626(9) 0.063 Uiso 1 calc R .
C69 C 0.2006(3) 0.6153(13) 0.1756(7) 0.021(4) Uani 1 d . .
C70 C 0.2289(4) 0.5922(15) 0.1724(7) 0.025(5) Uani 1 d . .
H70A H 0.2425(4) 0.6475(15) 0.1767(7) 0.030 Uiso 1 calc R .
C71 C 0.2373(4) 0.4910(19) 0.1631(9) 0.052(7) Uani 1 d . .
H71A H 0.2565(4) 0.4791(19) 0.1571(9) 0.062 Uiso 1 calc R .
C72 C 0.2194(5) 0.4057(17) 0.1621(9) 0.053(7) Uani 1 d . .
H72A H 0.2260(5) 0.3359(17) 0.1562(9) 0.064 Uiso 1 calc R .
C73 C 0.1912(5) 0.4236(19) 0.1699(8) 0.054(7) Uani 1 d . .
H73A H 0.1784(5) 0.3658(19) 0.1701(8) 0.065 Uiso 1 calc R .
C74 C 0.1817(4) 0.5289(17) 0.1775(8) 0.043(6) Uani 1 d . .
H74A H 0.1627(4) 0.5413(17) 0.1839(8) 0.051 Uiso 1 calc R .
C75 C 0.2164(4) 0.8280(16) 0.1674(8) 0.043(6) Uani 1 d . .
C76 C 0.2193(4) 0.8433(16) 0.1123(8) 0.040(6) Uani 1 d . .
H76A H 0.2053(4) 0.8160(16) 0.0853(8) 0.048 Uiso 1 calc R .
C77 C 0.2427(4) 0.8988(17) 0.0963(9) 0.050(6) Uani 1 d . .
H77A H 0.2446(4) 0.9077(17) 0.0586(9) 0.060 Uiso 1 calc R .
C78 C 0.2632(4) 0.9412(16) 0.1356(8) 0.041(6) Uani 1 d . .
H78A H 0.2787(4) 0.9819(16) 0.1257(8) 0.050 Uiso 1 calc R .
C79 C 0.2599(4) 0.9210(15) 0.1894(8) 0.038(5) Uani 1 d . .
H79A H 0.2740(4) 0.9468(15) 0.2165(8) 0.046 Uiso 1 calc R .
C80 C 0.2381(4) 0.8672(15) 0.2059(7) 0.028(5) Uani 1 d . .
H80A H 0.2372(4) 0.8555(15) 0.2437(7) 0.034 Uiso 1 calc R .
C81 C -0.0059(4) 1.4496(13) 0.1368(7) 0.086(17) Uani 0.50 d PDU .
Cl1 Cl 0.0243(4) 1.3691(15) 0.1565(8) 0.211(12) Uani 0.50 d PD .
Cl2 Cl -0.0212(5) 1.4933(20) 0.1956(10) 0.105(13) Uani 0.22 d PD 1
Cl2' Cl -0.0009(5) 1.5786(13) 0.1657(10) 0.110(11) Uani 0.28 d PD 2
C82 C 0.2598(7) 0.8130(14) 0.4526(10) 0.092(19) Uani 0.50 d PD .
Cl3 Cl 0.2723(4) 0.6812(13) 0.4451(8) 0.134(7) Uani 0.50 d PD .
Cl4 Cl 0.2432(3) 0.8225(12) 0.5137(6) 0.083(4) Uani 0.50 d PD .

loop_
_atom_type_symbol
_atom_type_description
_atom_type_scat_dispersion_real
_atom_type_scat_dispersion_imag
_atom_type_scat_source
C C 0.0033 0.0016 'International Tables Vol C Tables 4.2.6.8 and 6.1.1.4'
H H 0.0000 0.0000 'International Tables Vol C Tables 4.2.6.8 and 6.1.1.4'
B B 0.0013 0.0007 'International Tables Vol C Tables 4.2.6.8 and 6.1.1.4'
O O 0.0106 0.0060 'International Tables Vol C Tables 4.2.6.8 and 6.1.1.4'
P P 0.1023 0.0942 'International Tables Vol C Tables 4.2.6.8 and 6.1.1.4'
Pt Pt -1.7033 8.3905 'International Tables Vol C Tables 4.2.6.8 and 6.1.1.4'
Cl Cl 0.1484 0.1585 'International Tables Vol C Tables 4.2.6.8 and 6.1.1.4'

loop_
_geom_angle_atom_site_label_1
_geom_angle_atom_site_label_2
_geom_angle_atom_site_label_3
_geom_angle
_geom_angle_site_symmetry_1
_geom_angle_site_symmetry_3
B1 Pt1 P5 91.4(6) . .
B1 Pt1 P2 129.1(7) . .
P5 Pt1 P2 103.1(2) . .
B1 Pt1 P4 97.5(7) . .
P5 Pt1 P4 109.6(2) . .
P2 Pt1 P4 121.6(2) . .
B1 Pt1 Pt2 59.4(6) . .
P5 Pt1 Pt2 143.79(13) . .
P2 Pt1 Pt2 83.32(14) . .
P4 Pt1 Pt2 96.04(13) . .
B2 Pt2 P1 87.6(6) . .
B2 Pt2 P3 88.5(6) . .
P1 Pt2 P3 171.5(2) . .
B2 Pt2 B1 137.7(9) . .
P1 Pt2 B1 98.8(6) . .
P3 Pt2 B1 89.1(6) . .
B2 Pt2 Pt1 175.2(7) . .
P1 Pt2 Pt1 90.67(13) . .
P3 Pt2 Pt1 92.56(13) . .
B1 Pt2 Pt1 47.1(5) . .
O2 B1 O1 107.0(17) . .
O2 B1 Pt1 123.0(16) . .
O1 B1 Pt1 126.2(16) . .
O2 B1 Pt2 113.1(15) . .
O1 B1 Pt2 105.7(12) . .
Pt1 B1 Pt2 73.5(7) . .
O4 B2 O3 106.9(17) . .
O4 B2 Pt2 130.5(17) . .
O3 B2 Pt2 122.5(15) . .
C1 O1 B1 107.6(16) . .
C6 O2 B1 106.4(16) . .
C7 O3 B2 105.7(16) . .
B2 O4 C12 109.0(16) . .
C19 P1 C13 101.3(9) . .
C19 P1 C25 104.1(9) . .
C13 P1 C25 104.6(9) . .
C19 P1 Pt2 114.8(7) . .
C13 P1 Pt2 116.9(6) . .
C25 P1 Pt2 113.5(6) . .
C26 P2 C25 98.6(9) . .
C26 P2 C32 98.7(9) . .
C25 P2 C32 101.8(9) . .
C26 P2 Pt1 123.7(7) . .
C25 P2 Pt1 109.0(7) . .
C32 P2 Pt1 121.0(6) . .
C38 P3 C44 101.3(9) . .
C38 P3 C50 105.8(10) . .
C44 P3 C50 101.3(9) . .
C38 P3 Pt2 113.8(7) . .
C44 P3 Pt2 116.1(7) . .
C50 P3 Pt2 116.6(7) . .
C51 P4 C57 97.1(9) . .
C51 P4 C50 100.5(11) . .
C57 P4 C50 102.3(9) . .
C51 P4 Pt1 120.8(6) . .
C57 P4 Pt1 122.7(7) . .
C50 P4 Pt1 109.9(6) . .
C69 P5 C63 102.1(8) . .
C69 P5 C75 98.4(8) . .
C63 P5 C75 99.9(9) . .
C69 P5 Pt1 117.2(6) . .
C63 P5 Pt1 119.1(6) . .
C75 P5 Pt1 116.7(6) . .
C6 C1 O1 107.8(19) . .
C6 C1 C2 125.2(20) . .
O1 C1 C2 126.9(21) . .
C3 C2 C1 114.0(22) . .
C4 C3 C2 121.9(24) . .
C3 C4 C5 123.2(26) . .
C6 C5 C4 114.7(23) . .
C1 C6 C5 120.9(21) . .
C1 C6 O2 111.0(17) . .
C5 C6 O2 128.0(21) . .
O3 C7 C8 131.2(22) . .
O3 C7 C12 109.1(16) . .
C8 C7 C12 119.6(23) . .
C7 C8 C9 123.1(25) . .
C10 C9 C8 111.1(28) . .
C9 C10 C11 132.4(28) . .
C10 C11 C12 110.4(22) . .
O4 C12 C7 108.8(16) . .
O4 C12 C11 127.8(22) . .
C7 C12 C11 122.8(22) . .
C18 C13 C14 120.3(21) . .
C18 C13 P1 120.7(16) . .
C14 C13 P1 118.8(16) . .
C13 C14 C15 117.6(21) . .
C16 C15 C14 120.3(23) . .
C15 C16 C17 122.0(22) . .
C16 C17 C18 117.4(21) . .
C13 C18 C17 122.4(22) . .
C20 C19 C24 116.4(22) . .
C20 C19 P1 122.4(19) . .
C24 C19 P1 121.0(17) . .
C19 C20 C21 124.3(27) . .
C22 C21 C20 114.2(26) . .
C23 C22 C21 122.8(27) . .
C22 C23 C24 116.0(29) . .
C23 C24 C19 125.1(25) . .
P2 C25 P1 109.1(10) . .
C27 C26 C31 115.8(20) . .
C27 C26 P2 121.1(17) . .
C31 C26 P2 123.0(16) . .
C26 C27 C28 123.8(22) . .
C29 C28 C27 116.7(22) . .
C30 C29 C28 122.3(23) . .
C29 C30 C31 118.9(21) . .
C30 C31 C26 122.5(20) . .
C33 C32 C37 116.8(18) . .
C33 C32 P2 121.9(15) . .
C37 C32 P2 121.3(16) . .
C34 C33 C32 125.4(21) . .
C33 C34 C35 116.0(20) . .
C36 C35 C34 121.6(20) . .
C35 C36 C37 120.2(20) . .
C32 C37 C36 119.7(20) . .
C39 C38 C43 116.4(20) . .
C39 C38 P3 122.6(17) . .
C43 C38 P3 120.9(18) . .
C38 C39 C40 123.5(22) . .
C41 C40 C39 117.9(24) . .
C42 C41 C40 120.5(24) . .
C41 C42 C43 118.8(26) . .
C38 C43 C42 123.0(25) . .
C45 C44 C49 120.8(20) . .
C45 C44 P3 117.0(17) . .
C49 C44 P3 122.2(16) . .
C44 C45 C46 118.4(23) . .
C47 C46 C45 120.4(22) . .
C46 C47 C48 123.5(22) . .
C47 C48 C49 114.3(22) . .
C44 C49 C48 122.4(20) . .
P3 C50 P4 115.8(10) . .
C56 C51 C52 114.2(21) . .
C56 C51 P4 119.8(20) . .
C52 C51 P4 125.8(21) . .
C53 C52 C51 121.3(24) . .
C54 C53 C52 120.4(29) . .
C53 C54 C55 122.1(29) . .
C56 C55 C54 116.1(26) . .
C55 C56 C51 125.4(26) . .
C58 C57 C62 122.0(21) . .
C58 C57 P4 116.5(16) . .
C62 C57 P4 121.5(16) . .
C57 C58 C59 120.4(21) . .
C58 C59 C60 117.8(23) . .
C61 C60 C59 121.1(22) . .
C62 C61 C60 120.1(24) . .
C61 C62 C57 118.6(24) . .
C68 C63 C64 120.1(20) . .
C68 C63 P5 118.9(16) . .
C64 C63 P5 121.0(16) . .
C63 C64 C65 116.4(23) . .
C64 C65 C66 120.4(26) . .
C67 C66 C65 119.1(25) . .
C68 C67 C66 118.9(24) . .
C67 C68 C63 124.2(22) . .
C70 C69 C74 117.5(17) . .
C70 C69 P5 125.3(13) . .
C74 C69 P5 116.7(14) . .
C71 C70 C69 120.8(18) . .
C70 C71 C72 122.8(18) . .
C71 C72 C73 118.4(21) . .
C72 C73 C74 119.5(21) . .
C69 C74 C73 120.3(19) . .
C76 C75 C80 117.7(18) . .
C76 C75 P5 118.7(15) . .
C80 C75 P5 123.4(15) . .
C75 C76 C77 120.5(20) . .
C78 C77 C76 120.4(21) . .
C79 C78 C77 116.8(19) . .
C80 C79 C78 124.2(19) . .
C79 C80 C75 120.3(18) . .
Cl2 C81 Cl1 110.24(9) . .
Cl1 C81 Cl2' 110.19(9) . .
Cl4 C82 Cl3 109.5(14) . .
Cl4 C82 Cl4 68.3(12) . 7_566
Cl3 C82 Cl4 41.7(7) . 7_566
Cl4 Cl3 C82 74.5(12) 7_566 .
Cl3 Cl4 C82 170.4(18) 7_566 .
Cl3 Cl4 C82 63.8(10) 7_566 7_566
C82 Cl4 C82 111.7(12) . 7_566
Cl3 Cl4 Cl4 116.0(15) 7_566 7_566
C82 Cl4 Cl4 58.9(11) . 7_566
C82 Cl4 Cl4 52.8(6) 7_566 7_566

loop_
_geom_bond_atom_site_label_1
_geom_bond_atom_site_label_2
_geom_bond_distance
_geom_bond_site_symmetry_2
Pt1 B1 2.12(2) .
Pt1 P5 2.297(5) .
Pt1 P2 2.309(5) .
Pt1 P4 2.334(5) .
Pt1 Pt2 2.7719(13) .
Pt2 B2 2.04(2) .
Pt2 P1 2.284(5) .
Pt2 P3 2.303(5) .
Pt2 B1 2.49(2) .
B1 O2 1.41(2) .
B1 O1 1.43(3) .
B2 O4 1.36(2) .
B2 O3 1.47(2) .
O1 C1 1.38(2) .
O2 C6 1.37(2) .
O3 C7 1.37(2) .
O4 C12 1.37(2) .
P1 C19 1.81(2) .
P1 C13 1.82(2) .
P1 C25 1.85(2) .
P2 C26 1.84(2) .
P2 C25 1.85(2) .
P2 C32 1.87(2) .
P3 C38 1.82(2) .
P3 C44 1.83(2) .
P3 C50 1.84(2) .
P4 C51 1.85(2) .
P4 C57 1.87(2) .
P4 C50 1.87(2) .
P5 C69 1.84(2) .
P5 C63 1.85(2) .
P5 C75 1.85(2) .
C1 C6 1.36(3) .
C1 C2 1.41(3) .
C2 C3 1.39(3) .
C3 C4 1.35(3) .
C4 C5 1.46(3) .
C5 C6 1.37(3) .
C7 C8 1.382(15) .
C7 C12 1.382(15) .
C8 C9 1.38(2) .
C9 C10 1.38(2) .
C10 C11 1.38(2) .
C11 C12 1.399(15) .
C13 C18 1.36(3) .
C13 C14 1.38(2) .
C14 C15 1.44(3) .
C15 C16 1.34(3) .
C16 C17 1.39(3) .
C17 C18 1.39(3) .
C19 C20 1.32(3) .
C19 C24 1.39(3) .
C20 C21 1.44(3) .
C21 C22 1.44(3) .
C22 C23 1.35(3) .
C23 C24 1.39(3) .
C26 C27 1.36(3) .
C26 C31 1.42(3) .
C27 C28 1.40(3) .
C28 C29 1.40(3) .
C29 C30 1.36(3) .
C30 C31 1.37(3) .
C32 C33 1.37(2) .
C32 C37 1.38(2) .
C33 C34 1.34(2) .
C34 C35 1.39(3) .
C35 C36 1.35(3) .
C36 C37 1.39(3) .
C38 C39 1.32(3) .
C38 C43 1.36(3) .
C39 C40 1.41(3) .
C40 C41 1.36(3) .
C41 C42 1.35(3) .
C42 C43 1.38(3) .
C44 C45 1.37(3) .
C44 C49 1.38(2) .
C45 C46 1.39(3) .
C46 C47 1.36(3) .
C47 C48 1.40(3) .
C48 C49 1.41(3) .
C51 C56 1.37(3) .
C51 C52 1.40(3) .
C52 C53 1.40(3) .
C53 C54 1.28(3) .
C54 C55 1.40(4) .
C55 C56 1.36(3) .
C57 C58 1.36(3) .
C57 C62 1.42(3) .
C58 C59 1.39(3) .
C59 C60 1.42(3) .
C60 C61 1.40(3) .
C61 C62 1.36(3) .
C63 C68 1.36(2) .
C63 C64 1.39(3) .
C64 C65 1.42(3) .
C65 C66 1.42(4) .
C66 C67 1.35(3) .
C67 C68 1.34(3) .
C69 C70 1.39(2) .
C69 C74 1.41(2) .
C70 C71 1.36(3) .
C71 C72 1.37(3) .
C72 C73 1.39(3) .
C73 C74 1.42(3) .
C75 C76 1.39(2) .
C75 C80 1.41(2) .
C76 C77 1.41(2) .
C77 C78 1.40(3) .
C78 C79 1.37(2) .
C79 C80 1.34(2) .
C81 Cl2 1.7798(11) .
C81 Cl1 1.7798(11) .
C81 Cl2' 1.7801(11) .
C82 Cl4 1.7800(11) .
C82 Cl3 1.7800(11) .
C82 Cl4 1.91(3) 7_566
Cl3 Cl4 1.32(2) 7_566
Cl4 Cl3 1.32(2) 7_566
Cl4 C82 1.91(3) 7_566
Cl4 Cl4 2.07(3) 7_566
